data_7221539
loop_
_publ_author_name
'Nayek, Hari Pada'
'Mahato, Mamata'
'Jana, Partha P.'
'Harms, Klaus'

_publ_section_title
;
 Lanthanide (III) Morpholine 4-Dithiocarbamate Complexes: Pr(III)
 Derivative Shows First Example of Polymeric Lanthanide(III)
 Dithiocarbamate
;
_journal_name_full 'RSC Adv.'
_journal_paper_doi 10.1039/C5RA09595F
_journal_year 2015
_chemical_formula_sum 'C28 H34 Cl2 N5 Nd O3 S6'
_chemical_formula_weight 896.10
_chemical_name_systematic
;
 ?
;
_space_group_crystal_system triclinic
_space_group_IT_number 2
_space_group_name_Hall '-P 1'
_space_group_name_H-M_alt 'P -1'
_symmetry_space_group_name_Hall '-P 1'
_symmetry_space_group_name_H-M 'P -1'
_atom_sites_solution_hydrogens geom
_audit_creation_method SHELXL-2013
_audit_update_record
;
2015-05-21 deposited with the CCDC.
2015-07-13 downloaded from the CCDC.
;
_cell_angle_alpha 78.322(7)
_cell_angle_beta 88.233(6)
_cell_angle_gamma 65.392(7)
_cell_formula_units_Z 2
_cell_length_a 10.7830(7)
_cell_length_b 10.9220(8)
_cell_length_c 17.2820(13)
_cell_measurement_reflns_used 8145
_cell_measurement_temperature 293(2)
_cell_measurement_theta_max 28.7729
_cell_measurement_theta_min 3.0568
_cell_volume 1808.9(3)
_computing_structure_refinement 'SHELXL-2013 (Sheldrick, 2013)'
_diffrn_ambient_temperature 293(2)
_diffrn_measured_fraction_theta_full 0.998
_diffrn_measured_fraction_theta_max 0.993
_diffrn_measurement_device_type 'Xcalibur, Eos'
_diffrn_measurement_method '\w scans'
_diffrn_radiation_type MoK\a
_diffrn_radiation_wavelength 0.71073
_diffrn_reflns_av_R_equivalents 0.0529
_diffrn_reflns_av_unetI/netI 0.0570
_diffrn_reflns_laue_measured_fraction_full 0.998
_diffrn_reflns_laue_measured_fraction_max 0.993
_diffrn_reflns_limit_h_max 13
_diffrn_reflns_limit_h_min -13
_diffrn_reflns_limit_k_max 13
_diffrn_reflns_limit_k_min -13
_diffrn_reflns_limit_l_max 22
_diffrn_reflns_limit_l_min -21
_diffrn_reflns_number 27064
_diffrn_reflns_point_group_measured_fraction_full 0.998
_diffrn_reflns_point_group_measured_fraction_max 0.993
_diffrn_reflns_theta_full 25.242
_diffrn_reflns_theta_max 26.998
_diffrn_reflns_theta_min 3.063
_diffrn_source 'fine-focus sealed tube'
_exptl_absorpt_coefficient_mu 1.967
_exptl_absorpt_correction_type none
_exptl_crystal_colour blue
_exptl_crystal_density_diffrn 1.645
_exptl_crystal_description block
_exptl_crystal_F_000 902
_exptl_crystal_size_max 0.19
_exptl_crystal_size_mid 0.15
_exptl_crystal_size_min 0.15
_refine_diff_density_max 0.857
_refine_diff_density_min -0.766
_refine_diff_density_rms 0.090
_refine_ls_extinction_method none
_refine_ls_goodness_of_fit_ref 1.009
_refine_ls_hydrogen_treatment constr
_refine_ls_matrix_type full
_refine_ls_number_parameters 406
_refine_ls_number_reflns 7829
_refine_ls_number_restraints 0
_refine_ls_restrained_S_all 1.009
_refine_ls_R_factor_all 0.0543
_refine_ls_R_factor_gt 0.0380
_refine_ls_shift/su_max 0.000
_refine_ls_shift/su_mean 0.000
_refine_ls_structure_factor_coef Fsqd
_refine_ls_weighting_details 'w=1/[\s^2^(Fo^2^)+(0.0356P)^2^] where P=(Fo^2^+2Fc^2^)/3'
_refine_ls_weighting_scheme calc
_refine_ls_wR_factor_gt 0.0782
_refine_ls_wR_factor_ref 0.0835
_reflns_Friedel_coverage 0.000
_reflns_number_gt 6267
_reflns_number_total 7829
_reflns_threshold_expression 'I > 2\s(I)'
_cod_data_source_file c5ra09595f2.cif
_cod_data_source_block 2
_cod_original_cell_volume 1808.9(2)
_cod_database_code 7221539
_shelx_space_group_comment
;
The symmetry employed for this shelxl refinement is uniquely defined
by the following loop, which should always be used as a source of
symmetry information in preference to the above space-group names.
They are only intended as comments.
;
_shelxl_version_number 2013-4

loop_
_space_group_symop_operation_xyz
'x, y, z'
'-x, -y, -z'

loop_
_atom_site_label
_atom_site_type_symbol
_atom_site_fract_x
_atom_site_fract_y
_atom_site_fract_z
_atom_site_U_iso_or_equiv
_atom_site_adp_type
_atom_site_occupancy
_atom_site_site_symmetry_order
_atom_site_calc_flag
_atom_site_refinement_flags_posn
_atom_site_refinement_flags_adp
C1 C -0.0812(4) 0.4493(4) 0.1215(2) 0.0355(8) Uani 1 1 d . .
C2 C -0.1788(4) 0.4621(4) -0.0097(2) 0.0494(11) Uani 1 1 d . .
H2A H -0.1207 0.3641 0.0012 0.059 Uiso 1 1 calc R U
H2B H -0.1497 0.5048 -0.0572 0.059 Uiso 1 1 calc R U
C3 C -0.3237(5) 0.4857(5) -0.0223(3) 0.0589(12) Uani 1 1 d . .
H3A H -0.3325 0.4497 -0.0677 0.071 Uiso 1 1 calc R U
H3B H -0.3498 0.4363 0.0237 0.071 Uiso 1 1 calc R U
C4 C -0.4020(5) 0.6851(5) 0.0290(3) 0.0703(14) Uani 1 1 d . .
H4A H -0.4317 0.6417 0.0760 0.084 Uiso 1 1 calc R U
H4B H -0.4624 0.7825 0.0177 0.084 Uiso 1 1 calc R U
C5 C -0.2586(4) 0.6674(4) 0.0453(3) 0.0559(12) Uani 1 1 d . .
H5A H -0.2317 0.7196 0.0010 0.067 Uiso 1 1 calc R U
H5B H -0.2543 0.7019 0.0922 0.067 Uiso 1 1 calc R U
C6 C 0.2662(4) 0.3049(4) 0.4391(2) 0.0373(9) Uani 1 1 d . .
C7 C 0.4773(5) 0.2548(6) 0.5151(4) 0.094(2) Uani 1 1 d . .
H7A H 0.5024 0.1616 0.5082 0.113 Uiso 1 1 calc R U
H7B H 0.5320 0.2919 0.4810 0.113 Uiso 1 1 calc R U
C8 C 0.5086(7) 0.2495(8) 0.5888(5) 0.188(5) Uani 1 1 d . .
H8A H 0.6073 0.2054 0.5975 0.226 Uiso 1 1 calc R U
H8B H 0.4726 0.1916 0.6231 0.226 Uiso 1 1 calc R U
C9 C 0.3139(7) 0.4469(8) 0.5965(5) 0.180(5) Uani 1 1 d . .
H9A H 0.2726 0.3930 0.6297 0.216 Uiso 1 1 calc R U
H9B H 0.2797 0.5364 0.6106 0.216 Uiso 1 1 calc R U
C10 C 0.2747(5) 0.4643(5) 0.5188(3) 0.088(2) Uani 1 1 d . .
H10A H 0.3021 0.5315 0.4866 0.106 Uiso 1 1 calc R U
H10B H 0.1758 0.5012 0.5134 0.106 Uiso 1 1 calc R U
C11 C 0.0078(4) 0.0397(4) 0.3611(2) 0.0382(9) Uani 1 1 d . .
C12 C 0.0080(5) -0.1913(4) 0.3873(3) 0.0640(13) Uani 1 1 d . .
H12A H 0.0226 -0.2544 0.4380 0.077 Uiso 1 1 calc R U
H12B H 0.0938 -0.2173 0.3616 0.077 Uiso 1 1 calc R U
C13 C -0.0995(5) -0.1973(5) 0.3365(3) 0.0714(14) Uani 1 1 d . .
H13A H -0.1109 -0.1363 0.2854 0.086 Uiso 1 1 calc R U
H13B H -0.0698 -0.2902 0.3280 0.086 Uiso 1 1 calc R U
C14 C -0.2721(5) -0.0237(5) 0.3884(3) 0.0585(12) Uani 1 1 d . .
H14A H -0.3569 -0.0024 0.4150 0.070 Uiso 1 1 calc R U
H14B H -0.2908 0.0428 0.3388 0.070 Uiso 1 1 calc R U
C15 C -0.1690(5) -0.0107(5) 0.4393(3) 0.0564(12) Uani 1 1 d . .
H15A H -0.2010 0.0833 0.4463 0.068 Uiso 1 1 calc R U
H15B H -0.1553 -0.0707 0.4910 0.068 Uiso 1 1 calc R U
C16 C 0.2710(5) 0.5158(5) 0.2532(2) 0.0551(12) Uani 1 1 d . .
H16 H 0.1812 0.5692 0.2628 0.066 Uiso 1 1 calc R U
C17 C 0.3675(6) 0.5695(5) 0.2553(3) 0.0653(14) Uani 1 1 d . .
H17 H 0.3427 0.6552 0.2677 0.078 Uiso 1 1 calc R U
C18 C 0.4972(6) 0.4951(6) 0.2390(3) 0.0635(14) Uani 1 1 d . .
H18 H 0.5628 0.5290 0.2410 0.076 Uiso 1 1 calc R U
C19 C 0.5335(4) 0.3670(5) 0.2190(2) 0.0481(11) Uani 1 1 d . .
C20 C 0.4309(4) 0.3183(4) 0.2210(2) 0.0392(9) Uani 1 1 d . .
C21 C 0.6673(5) 0.2860(6) 0.1971(3) 0.0622(14) Uani 1 1 d . .
H21 H 0.7352 0.3176 0.1973 0.075 Uiso 1 1 calc R U
C22 C 0.6966(4) 0.1661(6) 0.1764(2) 0.0600(13) Uani 1 1 d . .
H22 H 0.7828 0.1177 0.1596 0.072 Uiso 1 1 calc R U
C23 C 0.5960(4) 0.1116(5) 0.1799(2) 0.0520(11) Uani 1 1 d . .
C24 C 0.4647(4) 0.1844(4) 0.2034(2) 0.0395(9) Uani 1 1 d . .
C25 C 0.6241(5) -0.0186(6) 0.1638(3) 0.0687(14) Uani 1 1 d . .
H25 H 0.7100 -0.0714 0.1483 0.082 Uiso 1 1 calc R U
C26 C 0.5265(5) -0.0670(6) 0.1709(3) 0.0783(16) Uani 1 1 d . .
H26 H 0.5443 -0.1527 0.1603 0.094 Uiso 1 1 calc R U
C27 C 0.3991(5) 0.0141(5) 0.1943(3) 0.0620(13) Uani 1 1 d . .
H27 H 0.3323 -0.0194 0.1982 0.074 Uiso 1 1 calc R U
C28 C 0.0888(6) 0.9395(6) 0.1039(3) 0.0806(16) Uani 1 1 d . .
H28A H 0.0214 1.0278 0.0760 0.097 Uiso 1 1 calc R U
H28B H 0.1111 0.9505 0.1553 0.097 Uiso 1 1 calc R U
N3 N -0.1651(3) 0.5211(3) 0.05725(19) 0.0432(8) Uani 1 1 d . .
N4 N 0.3327(4) 0.3376(4) 0.4888(2) 0.0599(11) Uani 1 1 d . .
N5 N -0.0400(3) -0.0502(3) 0.3988(2) 0.0485(9) Uani 1 1 d . .
N1 N 0.3009(3) 0.3926(3) 0.23828(18) 0.0407(8) Uani 1 1 d . .
N2 N 0.3671(3) 0.1354(3) 0.21129(18) 0.0414(8) Uani 1 1 d . .
Nd1 Nd 0.13891(2) 0.26405(2) 0.28050(2) 0.03246(7) Uani 1 1 d . .
O1 O -0.4128(3) 0.6278(4) -0.03499(17) 0.0667(9) Uani 1 1 d . .
O2 O 0.4592(5) 0.3798(5) 0.6122(3) 0.165(3) Uani 1 1 d . .
O3 O -0.2257(3) -0.1583(3) 0.3725(2) 0.0707(9) Uani 1 1 d . .
S1 S -0.07748(11) 0.52556(11) 0.19900(6) 0.0475(3) Uani 1 1 d . .
S2 S 0.02541(11) 0.27905(10) 0.12771(6) 0.0456(3) Uani 1 1 d . .
S3 S 0.10082(10) 0.41508(10) 0.40514(6) 0.0428(2) Uani 1 1 d . .
S4 S 0.34545(10) 0.15370(10) 0.40616(6) 0.0393(2) Uani 1 1 d . .
S5 S -0.07177(12) 0.20979(11) 0.36683(7) 0.0528(3) Uani 1 1 d . .
S6 S 0.15079(11) -0.01293(11) 0.30759(6) 0.0470(3) Uani 1 1 d . .
Cl1 Cl 0.01840(15) 0.81984(15) 0.11734(9) 0.0841(4) Uani 1 1 d . .
Cl2 Cl 0.23481(18) 0.8911(2) 0.05106(11) 0.1157(6) Uani 1 1 d . .

loop_
_atom_site_aniso_label
_atom_site_aniso_U_11
_atom_site_aniso_U_22
_atom_site_aniso_U_33
_atom_site_aniso_U_23
_atom_site_aniso_U_13
_atom_site_aniso_U_12
C1 0.0261(19) 0.042(2) 0.044(2) -0.0133(18) 0.0048(17) -0.0173(17)
C2 0.054(3) 0.055(3) 0.038(2) -0.014(2) -0.004(2) -0.018(2)
C3 0.063(3) 0.078(3) 0.041(2) -0.004(2) -0.010(2) -0.038(3)
C4 0.047(3) 0.081(4) 0.058(3) -0.010(3) -0.001(2) -0.004(3)
C5 0.053(3) 0.043(2) 0.055(3) -0.012(2) -0.008(2) -0.003(2)
C6 0.031(2) 0.041(2) 0.037(2) -0.0107(17) 0.0019(17) -0.0107(17)
C7 0.044(3) 0.090(4) 0.136(5) -0.071(4) -0.036(3) 0.009(3)
C8 0.098(6) 0.145(7) 0.275(11) -0.147(8) -0.117(7) 0.050(5)
C9 0.106(6) 0.146(7) 0.241(10) -0.152(7) -0.096(6) 0.050(5)
C10 0.057(3) 0.071(4) 0.125(5) -0.066(4) -0.030(3) 0.007(3)
C11 0.031(2) 0.045(2) 0.038(2) -0.0083(18) 0.0030(17) -0.0158(18)
C12 0.051(3) 0.037(2) 0.089(4) 0.005(2) 0.014(3) -0.012(2)
C13 0.068(4) 0.055(3) 0.097(4) -0.027(3) 0.020(3) -0.028(3)
C14 0.049(3) 0.064(3) 0.052(3) -0.004(2) 0.008(2) -0.016(2)
C15 0.055(3) 0.066(3) 0.054(3) -0.010(2) 0.019(2) -0.033(2)
C16 0.067(3) 0.053(3) 0.051(3) -0.012(2) 0.013(2) -0.032(2)
C17 0.092(4) 0.069(3) 0.061(3) -0.018(3) 0.008(3) -0.057(3)
C18 0.079(4) 0.086(4) 0.048(3) -0.002(3) -0.002(3) -0.062(3)
C19 0.052(3) 0.069(3) 0.031(2) 0.003(2) -0.0039(19) -0.039(2)
C20 0.036(2) 0.060(3) 0.0232(18) -0.0003(17) 0.0003(16) -0.025(2)
C21 0.048(3) 0.100(4) 0.047(3) 0.004(3) -0.001(2) -0.047(3)
C22 0.033(2) 0.093(4) 0.048(3) -0.003(3) 0.006(2) -0.025(3)
C23 0.033(2) 0.078(3) 0.042(2) -0.013(2) 0.0095(19) -0.020(2)
C24 0.035(2) 0.063(3) 0.0242(18) -0.0097(18) 0.0047(16) -0.024(2)
C25 0.044(3) 0.086(4) 0.072(3) -0.036(3) 0.023(2) -0.017(3)
C26 0.066(4) 0.084(4) 0.104(4) -0.061(3) 0.036(3) -0.034(3)
C27 0.052(3) 0.077(3) 0.076(3) -0.043(3) 0.024(2) -0.035(3)
C28 0.094(4) 0.084(4) 0.075(4) -0.038(3) 0.010(3) -0.039(3)
N3 0.0396(19) 0.0427(19) 0.0419(19) -0.0138(15) -0.0065(16) -0.0092(16)
N4 0.038(2) 0.055(2) 0.080(3) -0.036(2) -0.0195(19) -0.0016(17)
N5 0.045(2) 0.042(2) 0.055(2) -0.0047(16) 0.0107(17) -0.0180(17)
N1 0.046(2) 0.045(2) 0.0355(18) -0.0082(15) 0.0055(15) -0.0236(17)
N2 0.0352(18) 0.055(2) 0.0417(19) -0.0230(16) 0.0111(15) -0.0215(16)
Nd1 0.02714(11) 0.03851(12) 0.03327(12) -0.01059(8) 0.00237(8) -0.01389(9)
O1 0.048(2) 0.087(2) 0.0476(19) -0.0005(18) -0.0158(15) -0.0161(18)
O2 0.096(3) 0.133(4) 0.240(6) -0.132(4) -0.098(4) 0.026(3)
O3 0.059(2) 0.073(2) 0.090(3) -0.026(2) 0.0123(19) -0.0339(19)
S1 0.0504(6) 0.0425(6) 0.0460(6) -0.0185(5) -0.0068(5) -0.0110(5)
S2 0.0477(6) 0.0383(6) 0.0453(6) -0.0167(5) -0.0072(5) -0.0083(5)
S3 0.0305(5) 0.0445(6) 0.0460(6) -0.0187(5) -0.0021(4) -0.0042(4)
S4 0.0351(5) 0.0358(5) 0.0394(5) -0.0126(4) -0.0027(4) -0.0049(4)
S5 0.0464(6) 0.0476(6) 0.0717(8) -0.0250(6) 0.0259(6) -0.0226(5)
S6 0.0374(6) 0.0408(6) 0.0610(7) -0.0145(5) 0.0145(5) -0.0136(5)
Cl1 0.0798(10) 0.0793(9) 0.1005(11) -0.0361(8) 0.0185(8) -0.0334(8)
Cl2 0.0756(11) 0.1451(16) 0.1327(15) -0.0364(13) 0.0249(10) -0.0502(11)

loop_
_atom_type_symbol
_atom_type_description
_atom_type_scat_dispersion_real
_atom_type_scat_dispersion_imag
_atom_type_scat_source
C C 0.0033 0.0016 'International Tables Vol C Tables 4.2.6.8 and 6.1.1.4'
N N 0.0061 0.0033 'International Tables Vol C Tables 4.2.6.8 and 6.1.1.4'
Nd Nd -0.1943 3.0179 'International Tables Vol C Tables 4.2.6.8 and 6.1.1.4'
O O 0.0106 0.0060 'International Tables Vol C Tables 4.2.6.8 and 6.1.1.4'
S S 0.1246 0.1234 'International Tables Vol C Tables 4.2.6.8 and 6.1.1.4'
Cl Cl 0.1484 0.1585 'International Tables Vol C Tables 4.2.6.8 and 6.1.1.4'
H H 0.0000 0.0000 'International Tables Vol C Tables 4.2.6.8 and 6.1.1.4'

loop_
_geom_angle_atom_site_label_1
_geom_angle_atom_site_label_2
_geom_angle_atom_site_label_3
_geom_angle
N3 C1 S2 120.2(3)
N3 C1 S1 120.9(3)
S2 C1 S1 118.9(2)
N3 C2 C3 109.9(3)
N3 C2 H2A 109.7
C3 C2 H2A 109.7
N3 C2 H2B 109.7
C3 C2 H2B 109.7
H2A C2 H2B 108.2
O1 C3 C2 111.4(4)
O1 C3 H3A 109.3
C2 C3 H3A 109.3
O1 C3 H3B 109.3
C2 C3 H3B 109.3
H3A C3 H3B 108.0
O1 C4 C5 112.5(4)
O1 C4 H4A 109.1
C5 C4 H4A 109.1
O1 C4 H4B 109.1
C5 C4 H4B 109.1
H4A C4 H4B 107.8
N3 C5 C4 109.5(4)
N3 C5 H5A 109.8
C4 C5 H5A 109.8
N3 C5 H5B 109.8
C4 C5 H5B 109.8
H5A C5 H5B 108.2
N4 C6 S4 120.3(3)
N4 C6 S3 120.3(3)
S4 C6 S3 119.3(2)
C8 C7 N4 115.2(5)
C8 C7 H7A 108.5
N4 C7 H7A 108.5
C8 C7 H7B 108.5
N4 C7 H7B 108.5
H7A C7 H7B 107.5
C7 C8 O2 115.5(7)
C7 C8 H8A 108.4
O2 C8 H8A 108.4
C7 C8 H8B 108.4
O2 C8 H8B 108.4
H8A C8 H8B 107.5
C10 C9 O2 113.2(7)
C10 C9 H9A 108.9
O2 C9 H9A 108.9
C10 C9 H9B 108.9
O2 C9 H9B 108.9
H9A C9 H9B 107.8
C9 C10 N4 113.5(5)
C9 C10 H10A 108.9
N4 C10 H10A 108.9
C9 C10 H10B 108.9
N4 C10 H10B 108.9
H10A C10 H10B 107.7
N5 C11 S5 120.3(3)
N5 C11 S6 121.0(3)
S5 C11 S6 118.7(2)
N5 C12 C13 107.9(4)
N5 C12 H12A 110.1
C13 C12 H12A 110.1
N5 C12 H12B 110.1
C13 C12 H12B 110.1
H12A C12 H12B 108.4
O3 C13 C12 111.1(4)
O3 C13 H13A 109.4
C12 C13 H13A 109.4
O3 C13 H13B 109.4
C12 C13 H13B 109.4
H13A C13 H13B 108.0
O3 C14 C15 112.2(4)
O3 C14 H14A 109.2
C15 C14 H14A 109.2
O3 C14 H14B 109.2
C15 C14 H14B 109.2
H14A C14 H14B 107.9
N5 C15 C14 107.5(4)
N5 C15 H15A 110.2
C14 C15 H15A 110.2
N5 C15 H15B 110.2
C14 C15 H15B 110.2
H15A C15 H15B 108.5
N1 C16 C17 123.3(5)
N1 C16 H16 118.3
C17 C16 H16 118.3
C18 C17 C16 119.0(5)
C18 C17 H17 120.5
C16 C17 H17 120.5
C17 C18 C19 120.3(4)
C17 C18 H18 119.9
C19 C18 H18 119.9
C18 C19 C20 117.0(4)
C18 C19 C21 123.2(4)
C20 C19 C21 119.8(4)
N1 C20 C19 122.5(4)
N1 C20 C24 118.5(3)
C19 C20 C24 119.0(4)
C22 C21 C19 121.2(4)
C22 C21 H21 119.4
C19 C21 H21 119.4
C21 C22 C23 120.4(4)
C21 C22 H22 119.8
C23 C22 H22 119.8
C24 C23 C25 116.5(4)
C24 C23 C22 120.6(4)
C25 C23 C22 122.8(4)
N2 C24 C23 123.4(4)
N2 C24 C20 117.9(3)
C23 C24 C20 118.7(4)
C26 C25 C23 120.2(4)
C26 C25 H25 119.9
C23 C25 H25 119.9
C25 C26 C27 118.6(5)
C25 C26 H26 120.7
C27 C26 H26 120.7
N2 C27 C26 124.1(4)
N2 C27 H27 117.9
C26 C27 H27 117.9
Cl2 C28 Cl1 112.5(3)
Cl2 C28 H28A 109.1
Cl1 C28 H28A 109.1
Cl2 C28 H28B 109.1
Cl1 C28 H28B 109.1
H28A C28 H28B 107.8
C1 N3 C5 124.6(3)
C1 N3 C2 124.2(3)
C5 N3 C2 111.2(3)
C6 N4 C10 124.2(4)
C6 N4 C7 123.5(4)
C10 N4 C7 112.2(3)
C11 N5 C12 123.7(4)
C11 N5 C15 124.0(3)
C12 N5 C15 110.5(3)
C16 N1 C20 117.8(4)
C16 N1 Nd1 121.1(3)
C20 N1 Nd1 118.8(2)
C27 N2 C24 117.2(4)
C27 N2 Nd1 122.3(3)
C24 N2 Nd1 119.8(2)
N2 Nd1 N1 61.68(10)
N2 Nd1 S4 76.32(7)
N1 Nd1 S4 75.51(7)
N2 Nd1 S5 140.41(7)
N1 Nd1 S5 155.89(7)
S4 Nd1 S5 98.33(3)
N2 Nd1 S3 128.71(7)
N1 Nd1 S3 78.92(7)
S4 Nd1 S3 62.29(3)
S5 Nd1 S3 77.65(3)
N2 Nd1 S2 79.84(7)
N1 Nd1 S2 100.98(7)
S4 Nd1 S2 154.48(3)
S5 Nd1 S2 94.23(3)
S3 Nd1 S2 142.68(3)
N2 Nd1 S6 79.15(7)
N1 Nd1 S6 139.29(8)
S4 Nd1 S6 85.34(3)
S5 Nd1 S6 61.27(3)
S3 Nd1 S6 123.02(3)
S2 Nd1 S6 81.36(3)
N2 Nd1 S1 121.59(7)
N1 Nd1 S1 83.91(7)
S4 Nd1 S1 141.31(3)
S5 Nd1 S1 87.26(3)
S3 Nd1 S1 81.98(3)
S2 Nd1 S1 61.11(3)
S6 Nd1 S1 129.27(3)
C4 O1 C3 111.4(3)
C9 O2 C8 108.2(5)
C13 O3 C14 111.8(4)
C1 S1 Nd1 89.15(13)
C1 S2 Nd1 90.82(13)
C6 S3 Nd1 87.24(13)
C6 S4 Nd1 88.51(12)
C11 S5 Nd1 90.52(13)
C11 S6 Nd1 89.29(13)

loop_
_geom_bond_atom_site_label_1
_geom_bond_atom_site_label_2
_geom_bond_distance
C1 N3 1.335(4)
C1 S2 1.714(4)
C1 S1 1.725(4)
C2 N3 1.472(5)
C2 C3 1.490(6)
C2 H2A 0.9700
C2 H2B 0.9700
C3 O1 1.419(5)
C3 H3A 0.9700
C3 H3B 0.9700
C4 O1 1.405(5)
C4 C5 1.505(6)
C4 H4A 0.9700
C4 H4B 0.9700
C5 N3 1.466(5)
C5 H5A 0.9700
C5 H5B 0.9700
C6 N4 1.325(5)
C6 S4 1.720(4)
C6 S3 1.721(4)
C7 C8 1.312(8)
C7 N4 1.470(5)
C7 H7A 0.9700
C7 H7B 0.9700
C8 O2 1.436(7)
C8 H8A 0.9700
C8 H8B 0.9700
C9 C10 1.371(8)
C9 O2 1.434(7)
C9 H9A 0.9700
C9 H9B 0.9700
C10 N4 1.458(5)
C10 H10A 0.9700
C10 H10B 0.9700
C11 N5 1.341(5)
C11 S5 1.714(4)
C11 S6 1.718(4)
C12 N5 1.461(5)
C12 C13 1.506(6)
C12 H12A 0.9700
C12 H12B 0.9700
C13 O3 1.411(6)
C13 H13A 0.9700
C13 H13B 0.9700
C14 O3 1.425(5)
C14 C15 1.508(6)
C14 H14A 0.9700
C14 H14B 0.9700
C15 N5 1.475(5)
C15 H15A 0.9700
C15 H15B 0.9700
C16 N1 1.326(5)
C16 C17 1.395(6)
C16 H16 0.9300
C17 C18 1.348(7)
C17 H17 0.9300
C18 C19 1.401(6)
C18 H18 0.9300
C19 C20 1.410(5)
C19 C21 1.431(6)
C20 N1 1.355(5)
C20 C24 1.447(6)
C21 C22 1.334(7)
C21 H21 0.9300
C22 C23 1.434(6)
C22 H22 0.9300
C23 C24 1.399(5)
C23 C25 1.410(6)
C24 N2 1.358(5)
C25 C26 1.354(7)
C25 H25 0.9300
C26 C27 1.391(6)
C26 H26 0.9300
C27 N2 1.316(5)
C27 H27 0.9300
C28 Cl2 1.734(6)
C28 Cl1 1.740(5)
C28 H28A 0.9700
C28 H28B 0.9700
N1 Nd1 2.665(3)
N2 Nd1 2.660(3)
Nd1 S4 2.8516(10)
Nd1 S5 2.8796(11)
Nd1 S3 2.8895(10)
Nd1 S2 2.8904(10)
Nd1 S6 2.9145(11)
Nd1 S1 2.9343(11)

loop_
_geom_torsion_atom_site_label_1
_geom_torsion_atom_site_label_2
_geom_torsion_atom_site_label_3
_geom_torsion_atom_site_label_4
_geom_torsion
N3 C2 C3 O1 56.8(5)
O1 C4 C5 N3 -55.1(5)
N4 C7 C8 O2 -49.1(11)
O2 C9 C10 N4 52.7(10)
N5 C12 C13 O3 -59.1(5)
O3 C14 C15 N5 56.2(5)
N1 C16 C17 C18 2.1(7)
C16 C17 C18 C19 1.1(7)
C17 C18 C19 C20 -3.2(6)
C17 C18 C19 C21 176.7(4)
C18 C19 C20 N1 2.5(5)
C21 C19 C20 N1 -177.4(3)
C18 C19 C20 C24 -177.9(3)
C21 C19 C20 C24 2.1(5)
C18 C19 C21 C22 -178.2(4)
C20 C19 C21 C22 1.8(6)
C19 C21 C22 C23 -3.5(7)
C21 C22 C23 C24 1.4(6)
C21 C22 C23 C25 -175.7(4)
C25 C23 C24 N2 0.3(6)
C22 C23 C24 N2 -177.0(4)
C25 C23 C24 C20 179.7(4)
C22 C23 C24 C20 2.5(6)
N1 C20 C24 N2 -5.1(5)
C19 C20 C24 N2 175.3(3)
N1 C20 C24 C23 175.4(3)
C19 C20 C24 C23 -4.2(5)
C24 C23 C25 C26 0.4(7)
C22 C23 C25 C26 177.6(5)
C23 C25 C26 C27 -0.1(8)
C25 C26 C27 N2 -1.0(8)
S2 C1 N3 C5 -179.0(3)
S1 C1 N3 C5 0.8(5)
S2 C1 N3 C2 3.2(5)
S1 C1 N3 C2 -177.1(3)
C4 C5 N3 C1 -124.2(4)
C4 C5 N3 C2 53.9(5)
C3 C2 N3 C1 122.7(4)
C3 C2 N3 C5 -55.4(5)
S4 C6 N4 C10 178.9(4)
S3 C6 N4 C10 0.4(7)
S4 C6 N4 C7 3.9(7)
S3 C6 N4 C7 -174.6(4)
C9 C10 N4 C6 142.4(6)
C9 C10 N4 C7 -42.1(8)
C8 C7 N4 C6 -143.9(7)
C8 C7 N4 C10 40.5(9)
S5 C11 N5 C12 170.2(3)
S6 C11 N5 C12 -10.8(6)
S5 C11 N5 C15 7.1(6)
S6 C11 N5 C15 -173.9(3)
C13 C12 N5 C11 -104.2(5)
C13 C12 N5 C15 60.9(5)
C14 C15 N5 C11 105.7(5)
C14 C15 N5 C12 -59.3(5)
C17 C16 N1 C20 -2.8(6)
C17 C16 N1 Nd1 159.8(3)
C19 C20 N1 C16 0.4(5)
C24 C20 N1 C16 -179.1(3)
C19 C20 N1 Nd1 -162.6(3)
C24 C20 N1 Nd1 17.9(4)
C26 C27 N2 C24 1.6(7)
C26 C27 N2 Nd1 -168.5(4)
C23 C24 N2 C27 -1.2(6)
C20 C24 N2 C27 179.3(4)
C23 C24 N2 Nd1 169.1(3)
C20 C24 N2 Nd1 -10.3(4)
C5 C4 O1 C3 57.4(5)
C2 C3 O1 C4 -58.1(5)
C10 C9 O2 C8 -57.0(10)
C7 C8 O2 C9 56.0(11)
C12 C13 O3 C14 57.4(5)
C15 C14 O3 C13 -56.5(5)
N3 C1 S1 Nd1 -178.5(3)
S2 C1 S1 Nd1 1.2(2)
N3 C1 S2 Nd1 178.5(3)
S1 C1 S2 Nd1 -1.2(2)
N4 C6 S3 Nd1 162.6(4)
S4 C6 S3 Nd1 -15.9(2)
N4 C6 S4 Nd1 -162.4(3)
S3 C6 S4 Nd1 16.1(2)
N5 C11 S5 Nd1 174.8(3)
S6 C11 S5 Nd1 -4.2(2)
N5 C11 S6 Nd1 -174.8(3)
S5 C11 S6 Nd1 4.2(2)
